data_7026823
loop_
_publ_author_name
'Jura, Marek'
'Levason, William'
'Petts, Edmund'
'Reid, Gillian'
'Webster, Michael'
'Zhang, Wenjian'

_publ_section_title
;
 Taking TiF4 complexes to extremes--the first examples with phosphine
 co-ligands.
;
_journal_issue 42
_journal_name_full 'Dalton transactions (Cambridge, England : 2003)'
_journal_page_first 10264
_journal_page_last 10271
_journal_paper_doi 10.1039/c0dt00747a
_journal_volume 39
_journal_year 2010
_chemical_formula_moiety 'C30 H26 P2 2+, F18 Ti4 2-'
_chemical_formula_sum 'C30 H26 F18 P2 Ti4'
_chemical_formula_weight 982.05
_chemical_name_systematic
;
benzene-1,2-diylbis(diphenylphosphonium)
hexakis(mu2-fluoro)dodecafluoro-tetratitanium(IV)
;
_space_group_IT_number 14
_space_group_name_Hall '-P 2yn'
_symmetry_cell_setting monoclinic
_symmetry_space_group_name_Hall '-P 2yn'
_symmetry_space_group_name_H-M 'P 1 21/n 1'
_atom_sites_solution_hydrogens geom
_atom_sites_solution_primary direct
_atom_sites_solution_secondary difmap
_audit_creation_date 2010-03-30
_audit_creation_method 'SHELXL-97 + hand edit'
_cell_angle_alpha 90.00
_cell_angle_beta 104.312(7)
_cell_angle_gamma 90.00
_cell_formula_units_Z 4
_cell_length_a 15.2643(15)
_cell_length_b 14.9245(15)
_cell_length_c 16.7471(15)
_cell_measurement_reflns_used 27899
_cell_measurement_temperature 120(2)
_cell_measurement_theta_max 27.48
_cell_measurement_theta_min 2.91
_cell_volume 3696.8(6)
_computing_cell_refinement 'DENZO (Otwinowski & Minor, 1997)'
_computing_data_collection 'COLLECT (Hooft, R.W.W., 1998)'
_computing_data_reduction 'DENZO (Otwinowski & Minor, 1997)'
_computing_structure_refinement 'SHELXL-97 (Sheldrick, 1997)'
_computing_structure_solution 'SHELXS-97 (Sheldrick, 1997)'
_diffrn_ambient_temperature 120(2)
_diffrn_measured_fraction_theta_full 0.997
_diffrn_measured_fraction_theta_max 0.997
_diffrn_measurement_device_type 'Bruker-Nonius 95mm CCD camera on \k-goniostat'
_diffrn_measurement_method '\f & \w scans'
_diffrn_radiation_monochromator '10cm confocal mirrors'
_diffrn_radiation_source 'Bruker-Nonius FR591 rotating anode'
_diffrn_radiation_type MoK\a
_diffrn_radiation_wavelength 0.71073
_diffrn_reflns_av_R_equivalents 0.1134
_diffrn_reflns_av_sigmaI/netI 0.0811
_diffrn_reflns_limit_h_max 18
_diffrn_reflns_limit_h_min -18
_diffrn_reflns_limit_k_max 18
_diffrn_reflns_limit_k_min -16
_diffrn_reflns_limit_l_max 20
_diffrn_reflns_limit_l_min -20
_diffrn_reflns_number 39584
_diffrn_reflns_theta_full 26.00
_diffrn_reflns_theta_max 26.00
_diffrn_reflns_theta_min 3.00
_diffrn_standards_number 0
_exptl_absorpt_coefficient_mu 1.033
_exptl_absorpt_correction_T_max 1.0000
_exptl_absorpt_correction_T_min 0.7355
_exptl_absorpt_correction_type multi-scan
_exptl_absorpt_process_details 'G.M. Sheldrick, (2007). SADABS. Version 2007/2. Bruker AXS Inc.'
_exptl_crystal_colour colourless
_exptl_crystal_density_diffrn 1.764
_exptl_crystal_density_method 'not measured'
_exptl_crystal_description block
_exptl_crystal_F_000 1944
_exptl_crystal_size_max 0.12
_exptl_crystal_size_mid 0.10
_exptl_crystal_size_min 0.08
_refine_diff_density_max 0.626
_refine_diff_density_min -0.609
_refine_diff_density_rms 0.138
_refine_ls_extinction_method none
_refine_ls_goodness_of_fit_ref 1.100
_refine_ls_hydrogen_treatment mixed
_refine_ls_matrix_type full
_refine_ls_number_parameters 494
_refine_ls_number_reflns 7245
_refine_ls_number_restraints 1
_refine_ls_restrained_S_all 1.100
_refine_ls_R_factor_all 0.1197
_refine_ls_R_factor_gt 0.0751
_refine_ls_shift/su_max 0.001
_refine_ls_shift/su_mean 0.000
_refine_ls_structure_factor_coef Fsqd
_refine_ls_weighting_details 'w=1/[\s^2^(Fo^2^)+(0.0000P)^2^+32.8641P] where P=(Fo^2^+2Fc^2^)/3'
_refine_ls_weighting_scheme calc
_refine_ls_wR_factor_gt 0.1367
_refine_ls_wR_factor_ref 0.1612
_reflns_number_gt 5056
_reflns_number_total 7245
_reflns_threshold_expression I>2sigma(I)
_cod_data_source_file c0dt00747a.txt
_cod_data_source_block 10bl327a
_cod_original_sg_symbol_H-M 'P 21/n'
_cod_database_code 7026823

loop_
_symmetry_equiv_pos_as_xyz
'x, y, z'
'-x+1/2, y+1/2, -z+1/2'
'-x, -y, -z'
'x-1/2, -y-1/2, z-1/2'

loop_
_atom_site_label
_atom_site_type_symbol
_atom_site_fract_x
_atom_site_fract_y
_atom_site_fract_z
_atom_site_U_iso_or_equiv
_atom_site_adp_type
_atom_site_occupancy
_atom_site_symmetry_multiplicity
_atom_site_calc_flag
_atom_site_refinement_flags
Ti1 Ti 0.89295(8) 0.65515(8) 0.03578(7) 0.0210(3) Uani 1 1 d .
Ti2 Ti 0.65128(8) 0.58624(8) 0.04145(7) 0.0194(3) Uani 1 1 d .
Ti3 Ti 0.71836(8) 0.83653(7) 0.04761(7) 0.0201(3) Uani 1 1 d .
Ti4 Ti 0.69312(8) 0.70046(8) -0.15153(7) 0.0191(3) Uani 1 1 d .
F1 F 0.8293(2) 0.7647(2) 0.0584(2) 0.0229(8) Uani 1 1 d .
F2 F 0.7830(2) 0.5946(2) 0.0576(2) 0.0220(8) Uani 1 1 d .
F3 F 0.6665(2) 0.7177(2) 0.0673(2) 0.0227(8) Uani 1 1 d .
F4 F 0.8121(2) 0.6694(2) -0.0763(2) 0.0217(8) Uani 1 1 d .
F5 F 0.6477(2) 0.6243(2) -0.0718(2) 0.0234(8) Uani 1 1 d .
F6 F 0.6935(2) 0.7933(2) -0.0670(2) 0.0208(8) Uani 1 1 d .
F7 F 0.9277(3) 0.5504(3) 0.0060(2) 0.0311(9) Uani 1 1 d .
F8 F 0.9473(3) 0.6474(3) 0.1415(2) 0.0326(9) Uani 1 1 d .
F9 F 0.9743(3) 0.7228(3) 0.0056(2) 0.0308(9) Uani 1 1 d .
F10 F 0.6510(3) 0.4736(2) 0.0118(2) 0.0290(9) Uani 1 1 d .
F11 F 0.6650(2) 0.5650(2) 0.1490(2) 0.0257(8) Uani 1 1 d .
F12 F 0.5326(2) 0.6054(2) 0.0227(2) 0.0260(8) Uani 1 1 d .
F13 F 0.7717(3) 0.9325(2) 0.0197(2) 0.0276(9) Uani 1 1 d .
F14 F 0.6067(3) 0.8806(2) 0.0292(2) 0.0295(9) Uani 1 1 d .
F15 F 0.7495(3) 0.8559(3) 0.1552(2) 0.0288(9) Uani 1 1 d .
F16 F 0.7007(3) 0.6045(2) -0.2118(2) 0.0284(9) Uani 1 1 d .
F17 F 0.5810(2) 0.7297(2) -0.2007(2) 0.0272(9) Uani 1 1 d .
F18 F 0.7500(2) 0.7748(2) -0.2045(2) 0.0267(9) Uani 1 1 d .
P1 P 0.02690(12) 0.14561(11) 0.28823(10) 0.0229(4) Uani 1 1 d D
P2 P 0.09049(11) 0.30147(11) 0.44479(10) 0.0197(4) Uani 1 1 d D
H1 H -0.031(4) 0.119(4) 0.330(3) 0.017(11) Uiso 1 1 d D
H2 H 0.006(3) 0.275(4) 0.423(4) 0.017(11) Uiso 1 1 d D
C1 C 0.0259(4) 0.0609(4) 0.2137(4) 0.0225(14) Uani 1 1 d .
C2 C 0.0712(5) 0.0741(5) 0.1503(4) 0.0301(16) Uani 1 1 d .
H2A H 0.0997 0.1297 0.1453 0.036 Uiso 1 1 calc R
C3 C 0.0732(5) 0.0049(5) 0.0958(4) 0.0343(17) Uani 1 1 d .
H3 H 0.1041 0.0125 0.0535 0.041 Uiso 1 1 calc R
C4 C 0.0304(5) -0.0754(5) 0.1030(5) 0.0378(18) Uani 1 1 d .
H4 H 0.0324 -0.1225 0.0653 0.045 Uiso 1 1 calc R
C5 C -0.0149(5) -0.0884(5) 0.1635(4) 0.0337(17) Uani 1 1 d .
H5 H -0.0445 -0.1437 0.1669 0.040 Uiso 1 1 calc R
C6 C -0.0174(5) -0.0208(5) 0.2196(4) 0.0331(17) Uani 1 1 d .
H6 H -0.0482 -0.0297 0.2618 0.040 Uiso 1 1 calc R
C7 C -0.0172(4) 0.2493(4) 0.2433(4) 0.0208(13) Uani 1 1 d .
C8 C -0.1049(4) 0.2727(5) 0.2445(4) 0.0268(15) Uani 1 1 d .
H8 H -0.1390 0.2354 0.2714 0.032 Uiso 1 1 calc R
C9 C -0.1422(5) 0.3507(5) 0.2062(4) 0.0317(16) Uani 1 1 d .
H9 H -0.2016 0.3679 0.2081 0.038 Uiso 1 1 calc R
C10 C -0.0931(5) 0.4039(5) 0.1650(4) 0.0309(16) Uani 1 1 d .
H10 H -0.1201 0.4562 0.1370 0.037 Uiso 1 1 calc R
C11 C -0.0054(5) 0.3818(4) 0.1641(4) 0.0291(16) Uani 1 1 d .
H11 H 0.0283 0.4194 0.1369 0.035 Uiso 1 1 calc R
C12 C 0.0330(4) 0.3048(5) 0.2029(4) 0.0250(15) Uani 1 1 d .
H12 H 0.0931 0.2891 0.2024 0.030 Uiso 1 1 calc R
C13 C 0.1395(4) 0.1546(4) 0.3547(4) 0.0198(13) Uani 1 1 d .
C14 C 0.2030(5) 0.0937(4) 0.3429(4) 0.0264(15) Uani 1 1 d .
H14 H 0.1865 0.0512 0.2995 0.032 Uiso 1 1 calc R
C15 C 0.2902(5) 0.0928(5) 0.3926(4) 0.0305(16) Uani 1 1 d .
H15 H 0.3330 0.0504 0.3831 0.037 Uiso 1 1 calc R
C16 C 0.3146(5) 0.1537(5) 0.4561(4) 0.0304(16) Uani 1 1 d .
H16 H 0.3743 0.1538 0.4905 0.036 Uiso 1 1 calc R
C17 C 0.2515(5) 0.2150(5) 0.4695(4) 0.0281(15) Uani 1 1 d .
H17 H 0.2690 0.2572 0.5130 0.034 Uiso 1 1 calc R
C18 C 0.1640(4) 0.2163(4) 0.4215(4) 0.0216(14) Uani 1 1 d .
C19 C 0.1205(4) 0.3185(4) 0.5539(4) 0.0224(14) Uani 1 1 d .
C20 C 0.0980(5) 0.2528(5) 0.6046(4) 0.0264(15) Uani 1 1 d .
H20 H 0.0644 0.2015 0.5813 0.032 Uiso 1 1 calc R
C21 C 0.1251(5) 0.2632(5) 0.6888(4) 0.0292(16) Uani 1 1 d .
H21 H 0.1084 0.2200 0.7241 0.035 Uiso 1 1 calc R
C22 C 0.1772(5) 0.3370(5) 0.7222(4) 0.0298(16) Uani 1 1 d .
H22 H 0.1970 0.3430 0.7804 0.036 Uiso 1 1 calc R
C23 C 0.2005(5) 0.4017(5) 0.6722(4) 0.0312(16) Uani 1 1 d .
H23 H 0.2365 0.4515 0.6958 0.037 Uiso 1 1 calc R
C24 C 0.1707(5) 0.3934(5) 0.5864(4) 0.0269(15) Uani 1 1 d .
H24 H 0.1846 0.4382 0.5512 0.032 Uiso 1 1 calc R
C25 C 0.0995(5) 0.4021(4) 0.3887(4) 0.0226(14) Uani 1 1 d .
C26 C 0.0297(5) 0.4646(4) 0.3749(4) 0.0280(15) Uani 1 1 d .
H26 H -0.0218 0.4551 0.3960 0.034 Uiso 1 1 calc R
C27 C 0.0366(5) 0.5403(5) 0.3303(5) 0.0330(17) Uani 1 1 d .
H27 H -0.0102 0.5838 0.3206 0.040 Uiso 1 1 calc R
C28 C 0.1123(5) 0.5534(5) 0.2992(4) 0.0271(15) Uani 1 1 d .
H28 H 0.1156 0.6050 0.2669 0.033 Uiso 1 1 calc R
C29 C 0.1813(5) 0.4935(5) 0.3141(4) 0.0289(16) Uani 1 1 d .
H29 H 0.2335 0.5046 0.2943 0.035 Uiso 1 1 calc R
C30 C 0.1755(5) 0.4158(5) 0.3585(4) 0.0268(15) Uani 1 1 d .
H30 H 0.2228 0.3728 0.3680 0.032 Uiso 1 1 calc R

loop_
_atom_site_aniso_label
_atom_site_aniso_U_11
_atom_site_aniso_U_22
_atom_site_aniso_U_33
_atom_site_aniso_U_23
_atom_site_aniso_U_13
_atom_site_aniso_U_12
Ti1 0.0181(6) 0.0230(6) 0.0227(6) 0.0000(5) 0.0062(5) 0.0026(5)
Ti2 0.0191(6) 0.0201(6) 0.0205(6) -0.0001(5) 0.0073(5) -0.0003(5)
Ti3 0.0225(6) 0.0173(6) 0.0220(6) -0.0033(5) 0.0087(5) 0.0011(5)
Ti4 0.0214(6) 0.0192(6) 0.0176(6) -0.0004(5) 0.0064(5) 0.0018(5)
F1 0.0210(19) 0.0223(19) 0.026(2) -0.0024(15) 0.0071(16) 0.0012(16)
F2 0.0210(19) 0.0189(18) 0.027(2) 0.0012(15) 0.0079(16) 0.0019(15)
F3 0.029(2) 0.0187(18) 0.0236(19) -0.0027(15) 0.0125(16) 0.0023(15)
F4 0.0222(19) 0.0218(19) 0.0221(19) -0.0003(15) 0.0071(15) 0.0010(15)
F5 0.027(2) 0.0221(19) 0.0220(19) -0.0014(15) 0.0081(16) -0.0016(16)
F6 0.0222(19) 0.0205(18) 0.0207(18) -0.0022(15) 0.0071(15) 0.0020(15)
F7 0.032(2) 0.025(2) 0.037(2) -0.0013(18) 0.0110(18) 0.0101(18)
F8 0.025(2) 0.043(2) 0.026(2) 0.0014(18) 0.0001(16) 0.0039(19)
F9 0.025(2) 0.030(2) 0.040(2) 0.0001(18) 0.0119(18) -0.0016(17)
F10 0.035(2) 0.0194(19) 0.035(2) -0.0034(17) 0.0130(18) -0.0033(17)
F11 0.028(2) 0.031(2) 0.0197(19) 0.0052(16) 0.0085(16) -0.0006(17)
F12 0.0196(19) 0.027(2) 0.032(2) 0.0021(17) 0.0074(16) 0.0009(16)
F13 0.036(2) 0.0161(18) 0.033(2) -0.0006(16) 0.0136(18) -0.0030(16)
F14 0.027(2) 0.026(2) 0.039(2) -0.0017(17) 0.0140(18) 0.0090(17)
F15 0.035(2) 0.029(2) 0.0223(19) -0.0032(16) 0.0080(17) -0.0004(18)
F16 0.037(2) 0.027(2) 0.024(2) -0.0039(16) 0.0118(17) 0.0029(18)
F17 0.026(2) 0.029(2) 0.025(2) -0.0005(16) 0.0033(16) 0.0035(17)
F18 0.028(2) 0.029(2) 0.025(2) 0.0066(16) 0.0122(17) 0.0007(17)
P1 0.0245(9) 0.0229(9) 0.0230(9) -0.0004(7) 0.0091(7) -0.0019(7)
P2 0.0217(8) 0.0192(8) 0.0183(8) -0.0006(7) 0.0050(7) -0.0005(7)
C1 0.024(3) 0.021(3) 0.021(3) -0.002(3) 0.004(3) 0.000(3)
C2 0.035(4) 0.029(4) 0.027(4) -0.003(3) 0.011(3) -0.007(3)
C3 0.040(4) 0.037(4) 0.026(4) -0.009(3) 0.008(3) 0.000(3)
C4 0.047(5) 0.031(4) 0.032(4) -0.014(3) 0.003(4) -0.005(4)
C5 0.039(4) 0.026(4) 0.031(4) -0.001(3) -0.001(3) -0.004(3)
C6 0.036(4) 0.034(4) 0.030(4) 0.000(3) 0.008(3) -0.007(3)
C7 0.020(3) 0.023(3) 0.019(3) -0.002(3) 0.004(3) 0.001(3)
C8 0.021(3) 0.034(4) 0.026(4) -0.001(3) 0.006(3) -0.001(3)
C9 0.029(4) 0.034(4) 0.034(4) 0.002(3) 0.012(3) 0.008(3)
C10 0.038(4) 0.030(4) 0.025(4) 0.005(3) 0.008(3) 0.005(3)
C11 0.038(4) 0.022(3) 0.030(4) 0.002(3) 0.015(3) -0.003(3)
C12 0.020(3) 0.033(4) 0.023(3) -0.004(3) 0.007(3) -0.004(3)
C13 0.026(3) 0.017(3) 0.018(3) 0.006(2) 0.008(3) -0.002(3)
C14 0.034(4) 0.023(3) 0.023(3) -0.001(3) 0.008(3) 0.000(3)
C15 0.031(4) 0.037(4) 0.027(4) 0.002(3) 0.015(3) 0.009(3)
C16 0.019(3) 0.036(4) 0.033(4) 0.003(3) 0.001(3) 0.005(3)
C17 0.029(4) 0.029(4) 0.024(4) 0.003(3) 0.002(3) 0.003(3)
C18 0.022(3) 0.018(3) 0.025(3) 0.003(3) 0.008(3) 0.001(3)
C19 0.022(3) 0.025(3) 0.020(3) 0.003(3) 0.005(3) 0.002(3)
C20 0.030(4) 0.026(4) 0.023(3) -0.003(3) 0.006(3) -0.008(3)
C21 0.025(4) 0.034(4) 0.029(4) 0.012(3) 0.009(3) 0.003(3)
C22 0.026(4) 0.044(4) 0.020(3) -0.001(3) 0.006(3) 0.013(3)
C23 0.031(4) 0.031(4) 0.029(4) -0.003(3) 0.002(3) -0.002(3)
C24 0.028(4) 0.028(4) 0.025(4) -0.002(3) 0.007(3) -0.003(3)
C25 0.033(4) 0.024(3) 0.012(3) -0.005(3) 0.008(3) -0.004(3)
C26 0.025(4) 0.025(4) 0.039(4) 0.002(3) 0.017(3) 0.004(3)
C27 0.039(4) 0.020(3) 0.045(4) 0.006(3) 0.019(4) 0.004(3)
C28 0.035(4) 0.023(3) 0.026(4) -0.004(3) 0.012(3) -0.002(3)
C29 0.033(4) 0.029(4) 0.030(4) -0.002(3) 0.018(3) -0.001(3)
C30 0.023(4) 0.027(4) 0.032(4) 0.007(3) 0.012(3) 0.002(3)

loop_
_atom_type_symbol
_atom_type_description
_atom_type_scat_dispersion_real
_atom_type_scat_dispersion_imag
_atom_type_scat_source
C C 0.0033 0.0016 'International Tables Vol C Tables 4.2.6.8 and 6.1.1.4'
H H 0.0000 0.0000 'International Tables Vol C Tables 4.2.6.8 and 6.1.1.4'
F F 0.0171 0.0103 'International Tables Vol C Tables 4.2.6.8 and 6.1.1.4'
P P 0.1023 0.0942 'International Tables Vol C Tables 4.2.6.8 and 6.1.1.4'
Ti Ti 0.2776 0.4457 'International Tables Vol C Tables 4.2.6.8 and 6.1.1.4'

loop_
_geom_angle_atom_site_label_1
_geom_angle_atom_site_label_2
_geom_angle_atom_site_label_3
_geom_angle
F7 Ti1 F8 97.24(19)
F7 Ti1 F9 98.30(19)
F8 Ti1 F9 97.74(19)
F7 Ti1 F1 168.62(18)
F8 Ti1 F1 89.62(17)
F9 Ti1 F1 89.71(17)
F7 Ti1 F4 89.33(17)
F8 Ti1 F4 169.67(17)
F9 Ti1 F4 89.15(17)
F1 Ti1 F4 82.69(15)
F7 Ti1 F2 88.60(17)
F8 Ti1 F2 89.72(17)
F9 Ti1 F2 169.08(17)
F1 Ti1 F2 82.34(15)
F4 Ti1 F2 82.45(15)
F10 Ti2 F12 99.96(18)
F10 Ti2 F11 96.16(18)
F12 Ti2 F11 93.83(17)
F10 Ti2 F2 91.74(17)
F12 Ti2 F2 166.92(17)
F11 Ti2 F2 90.68(16)
F10 Ti2 F5 90.33(17)
F12 Ti2 F5 89.92(16)
F11 Ti2 F5 171.82(17)
F2 Ti2 F5 84.13(15)
F10 Ti2 F3 171.56(17)
F12 Ti2 F3 86.55(16)
F11 Ti2 F3 88.69(16)
F2 Ti2 F3 81.27(15)
F5 Ti2 F3 84.29(15)
F13 Ti3 F15 96.44(18)
F13 Ti3 F14 97.94(18)
F15 Ti3 F14 96.94(18)
F13 Ti3 F6 89.87(16)
F15 Ti3 F6 169.59(17)
F14 Ti3 F6 90.35(17)
F13 Ti3 F1 91.32(17)
F15 Ti3 F1 89.27(17)
F14 Ti3 F1 168.17(17)
F6 Ti3 F1 82.29(15)
F13 Ti3 F3 171.27(17)
F15 Ti3 F3 89.66(16)
F14 Ti3 F3 87.46(17)
F6 Ti3 F3 83.22(14)
F1 Ti3 F3 82.50(15)
F17 Ti4 F16 97.32(18)
F17 Ti4 F18 98.66(18)
F16 Ti4 F18 96.38(18)
F17 Ti4 F6 89.47(16)
F16 Ti4 F6 169.65(17)
F18 Ti4 F6 90.27(16)
F17 Ti4 F4 169.10(17)
F16 Ti4 F4 89.68(17)
F18 Ti4 F4 88.81(16)
F6 Ti4 F4 82.52(14)
F17 Ti4 F5 89.75(17)
F16 Ti4 F5 90.19(16)
F18 Ti4 F5 168.55(17)
F6 Ti4 F5 82.00(14)
F4 Ti4 F5 81.85(15)
Ti3 F1 Ti1 151.5(2)
Ti2 F2 Ti1 150.74(19)
Ti3 F3 Ti2 149.12(19)
Ti1 F4 Ti4 151.49(19)
Ti2 F5 Ti4 151.0(2)
Ti3 F6 Ti4 153.0(2)
C1 P1 C7 112.7(3)
C1 P1 C13 109.1(3)
C7 P1 C13 113.5(3)
C1 P1 H1 106(3)
C7 P1 H1 105(3)
C13 P1 H1 111(3)
C19 P2 C25 112.5(3)
C19 P2 C18 107.8(3)
C25 P2 C18 110.2(3)
C19 P2 H2 109(3)
C25 P2 H2 108(3)
C18 P2 H2 110(3)
C6 C1 C2 120.0(6)
C6 C1 P1 119.5(5)
C2 C1 P1 120.5(5)
C3 C2 C1 119.0(7)
C3 C2 H2A 120.5
C1 C2 H2A 120.5
C4 C3 C2 120.1(7)
C4 C3 H3 120.0
C2 C3 H3 120.0
C5 C4 C3 121.4(7)
C5 C4 H4 119.3
C3 C4 H4 119.3
C4 C5 C6 120.0(7)
C4 C5 H5 120.0
C6 C5 H5 120.0
C5 C6 C1 119.5(7)
C5 C6 H6 120.2
C1 C6 H6 120.2
C8 C7 C12 120.0(6)
C8 C7 P1 118.6(5)
C12 C7 P1 121.3(5)
C9 C8 C7 119.6(6)
C9 C8 H8 120.2
C7 C8 H8 120.2
C8 C9 C10 120.1(7)
C8 C9 H9 120.0
C10 C9 H9 120.0
C11 C10 C9 120.8(7)
C11 C10 H10 119.6
C9 C10 H10 119.6
C12 C11 C10 119.6(6)
C12 C11 H11 120.2
C10 C11 H11 120.2
C11 C12 C7 119.9(6)
C11 C12 H12 120.1
C7 C12 H12 120.1
C14 C13 C18 118.8(6)
C14 C13 P1 117.3(5)
C18 C13 P1 123.8(5)
C13 C14 C15 121.7(6)
C13 C14 H14 119.1
C15 C14 H14 119.1
C16 C15 C14 119.6(6)
C16 C15 H15 120.2
C14 C15 H15 120.2
C15 C16 C17 119.6(6)
C15 C16 H16 120.2
C17 C16 H16 120.2
C18 C17 C16 121.7(7)
C18 C17 H17 119.1
C16 C17 H17 119.1
C17 C18 C13 118.6(6)
C17 C18 P2 116.6(5)
C13 C18 P2 124.7(5)
C24 C19 C20 121.5(6)
C24 C19 P2 119.5(5)
C20 C19 P2 118.9(5)
C21 C20 C19 119.2(6)
C21 C20 H20 120.4
C19 C20 H20 120.4
C20 C21 C22 119.8(6)
C20 C21 H21 120.1
C22 C21 H21 120.1
C23 C22 C21 121.1(6)
C23 C22 H22 119.4
C21 C22 H22 119.4
C22 C23 C24 119.5(7)
C22 C23 H23 120.2
C24 C23 H23 120.2
C19 C24 C23 118.8(6)
C19 C24 H24 120.6
C23 C24 H24 120.6
C30 C25 C26 120.9(6)
C30 C25 P2 119.5(5)
C26 C25 P2 119.6(5)
C27 C26 C25 118.9(6)
C27 C26 H26 120.5
C25 C26 H26 120.5
C26 C27 C28 120.0(7)
C26 C27 H27 120.0
C28 C27 H27 120.0
C29 C28 C27 121.1(7)
C29 C28 H28 119.4
C27 C28 H28 119.4
C28 C29 C30 119.9(6)
C28 C29 H29 120.1
C30 C29 H29 120.1
C25 C30 C29 119.1(6)
C25 C30 H30 120.4
C29 C30 H30 120.4

loop_
_geom_bond_atom_site_label_1
_geom_bond_atom_site_label_2
_geom_bond_distance
Ti1 F7 1.762(4)
Ti1 F8 1.764(4)
Ti1 F9 1.769(4)
Ti1 F1 1.986(4)
Ti1 F4 1.987(4)
Ti1 F2 2.016(4)
Ti2 F10 1.753(4)
Ti2 F12 1.783(4)
Ti2 F11 1.790(4)
Ti2 F2 1.966(4)
Ti2 F5 1.967(4)
Ti2 F3 2.010(4)
Ti3 F13 1.767(4)
Ti3 F15 1.770(4)
Ti3 F14 1.781(4)
Ti3 F6 1.971(3)
Ti3 F1 1.975(4)
Ti3 F3 2.002(4)
Ti4 F17 1.761(4)
Ti4 F16 1.772(4)
Ti4 F18 1.776(4)
Ti4 F6 1.980(3)
Ti4 F4 1.992(4)
Ti4 F5 2.005(4)
P1 C1 1.774(6)
P1 C7 1.779(6)
P1 C13 1.807(7)
P1 H1 1.31(4)
P2 C19 1.789(6)
P2 C25 1.794(7)
P2 C18 1.802(6)
P2 H2 1.31(4)
C1 C6 1.402(9)
C1 C2 1.416(9)
C2 C3 1.384(10)
C2 H2A 0.9500
C3 C4 1.384(10)
C3 H3 0.9500
C4 C5 1.374(11)
C4 H4 0.9500
C5 C6 1.385(10)
C5 H5 0.9500
C6 H6 0.9500
C7 C8 1.388(9)
C7 C12 1.410(9)
C8 C9 1.382(10)
C8 H8 0.9500
C9 C10 1.388(10)
C9 H9 0.9500
C10 C11 1.383(10)
C10 H10 0.9500
C11 C12 1.377(10)
C11 H11 0.9500
C12 H12 0.9500
C13 C14 1.377(9)
C13 C18 1.425(9)
C14 C15 1.386(10)
C14 H14 0.9500
C15 C16 1.379(10)
C15 H15 0.9500
C16 C17 1.386(10)
C16 H16 0.9500
C17 C18 1.378(9)
C17 H17 0.9500
C19 C24 1.387(9)
C19 C20 1.395(9)
C20 C21 1.377(9)
C20 H20 0.9500
C21 C22 1.393(10)
C21 H21 0.9500
C22 C23 1.381(10)
C22 H22 0.9500
C23 C24 1.401(9)
C23 H23 0.9500
C24 H24 0.9500
C25 C30 1.391(9)
C25 C26 1.392(9)
C26 C27 1.373(9)
C26 H26 0.9500
C27 C28 1.393(10)
C27 H27 0.9500
C28 C29 1.357(10)
C28 H28 0.9500
C29 C30 1.391(9)
C29 H29 0.9500
C30 H30 0.9500
